data_7106202
loop_
_publ_author_name
'Masakazu Morimoto'
'Masahiro Irie'

_publ_section_title
;
 Photochemical control of dielectric properties based on intermolecular
 proton transfer in a hydrogen-bonded diarylethene crystal
;
_journal_name_full Chem.Commun.
_journal_page_first 4186
_journal_paper_doi 10.1039/c0cc05729k
_journal_volume 47
_journal_year 2011
_chemical_formula_sum 'C33 H26 F6 N4 S2'
_chemical_formula_weight 656.70
_chemical_name_systematic
;
?
;
_space_group_IT_number 52
_symmetry_cell_setting orthorhombic
_symmetry_space_group_name_Hall '-P 2a 2bc'
_symmetry_space_group_name_H-M 'P n n a'
_atom_sites_solution_hydrogens geom
_atom_sites_solution_primary direct
_atom_sites_solution_secondary difmap
_audit_creation_method SHELXL-97
_cell_angle_alpha 90.00
_cell_angle_beta 90.00
_cell_angle_gamma 90.00
_cell_formula_units_Z 4
_cell_length_a 11.0607(10)
_cell_length_b 29.907(3)
_cell_length_c 9.2892(8)
_cell_measurement_reflns_used 5787
_cell_measurement_temperature 93(2)
_cell_measurement_theta_max 27.34
_cell_measurement_theta_min 2.72
_cell_volume 3072.8(5)
_computing_cell_refinement 'Bruker SMART'
_computing_data_collection 'Bruker SMART'
_computing_data_reduction 'Bruker SAINT'
_computing_molecular_graphics 'Bruker SHELXTL'
_computing_publication_material 'Bruker SHELXTL'
_computing_structure_refinement 'SHELXL-97 (Sheldrick, 1997)'
_computing_structure_solution 'SHELXS-97 (Sheldrick, 1990)'
_diffrn_ambient_temperature 93(2)
_diffrn_detector_area_resol_mean 8.366
_diffrn_measured_fraction_theta_full 1.000
_diffrn_measured_fraction_theta_max 1.000
_diffrn_measurement_device_type 'CCD area detector'
_diffrn_measurement_method 'omega scans'
_diffrn_radiation_monochromator graphite
_diffrn_radiation_source 'fine-focus sealed tube'
_diffrn_radiation_type MoK\a
_diffrn_radiation_wavelength 0.71073
_diffrn_reflns_av_R_equivalents 0.0312
_diffrn_reflns_av_sigmaI/netI 0.0195
_diffrn_reflns_limit_h_max 12
_diffrn_reflns_limit_h_min -13
_diffrn_reflns_limit_k_max 36
_diffrn_reflns_limit_k_min -36
_diffrn_reflns_limit_l_max 11
_diffrn_reflns_limit_l_min -11
_diffrn_reflns_number 22902
_diffrn_reflns_theta_full 26.02
_diffrn_reflns_theta_max 26.02
_diffrn_reflns_theta_min 1.36
_diffrn_standards_decay_% 0.6
_diffrn_standards_number 159
_exptl_absorpt_coefficient_mu 0.240
_exptl_absorpt_correction_T_max 0.9881
_exptl_absorpt_correction_T_min 0.8892
_exptl_absorpt_correction_type empirical
_exptl_absorpt_process_details
;
SADABS; Scheldrick 1996
;
_exptl_crystal_colour yellow
_exptl_crystal_density_diffrn 1.420
_exptl_crystal_density_method 'not measured'
_exptl_crystal_description plate
_exptl_crystal_F_000 1352
_exptl_crystal_size_max 0.50
_exptl_crystal_size_mid 0.20
_exptl_crystal_size_min 0.05
_refine_diff_density_max 0.685
_refine_diff_density_min -0.233
_refine_diff_density_rms 0.069
_refine_ls_extinction_method none
_refine_ls_goodness_of_fit_ref 1.163
_refine_ls_hydrogen_treatment mixed
_refine_ls_matrix_type full
_refine_ls_number_parameters 239
_refine_ls_number_reflns 3036
_refine_ls_number_restraints 0
_refine_ls_restrained_S_all 1.163
_refine_ls_R_factor_all 0.0699
_refine_ls_R_factor_gt 0.0661
_refine_ls_shift/su_max 0.000
_refine_ls_shift/su_mean 0.000
_refine_ls_structure_factor_coef Fsqd
_refine_ls_weighting_details 'calc w=1/[\s^2^(Fo^2^)+(0.0676P)^2^+3.7425P] where P=(Fo^2^+2Fc^2^)/3'
_refine_ls_weighting_scheme calc
_refine_ls_wR_factor_gt 0.1573
_refine_ls_wR_factor_ref 0.1600
_reflns_number_gt 2843
_reflns_number_total 3036
_reflns_threshold_expression >2sigma(I)
_cod_data_source_file c0cc05729k.txt
_cod_data_source_block 1o-Vis
_cod_depositor_comments
;
The following automatic conversions were performed:

'_symmetry_cell_setting' value 'Orthorhombic' changed to
'orthorhombic' according to the built-in table from CIF Core
dictionary named 'cif_core.dic' version 2.4.1 from 2010-06-29.

Automatic conversion script
Id: cif_fix_values 1646 2011-03-28 12:23:43Z adriana 
;
_cod_original_sg_symbol_H-M Pnna
_cod_database_code 7106202

loop_
_symmetry_equiv_pos_as_xyz
'x, y, z'
'-x+1/2, -y, z'
'-x+1/2, y+1/2, -z+1/2'
'x, -y+1/2, -z+1/2'
'-x, -y, -z'
'x-1/2, y, -z'
'x-1/2, -y-1/2, z-1/2'
'-x, y-1/2, z-1/2'

loop_
_atom_site_label
_atom_site_type_symbol
_atom_site_fract_x
_atom_site_fract_y
_atom_site_fract_z
_atom_site_U_iso_or_equiv
_atom_site_adp_type
_atom_site_occupancy
_atom_site_symmetry_multiplicity
_atom_site_calc_flag
_atom_site_refinement_flags
_atom_site_disorder_assembly
_atom_site_disorder_group
C1 C 0.7183(2) 0.05679(8) 0.1571(3) 0.0273(6) Uani 1 1 d . . .
C2 C 0.7939(2) 0.05144(8) 0.2736(3) 0.0233(5) Uani 1 1 d . A .
C3 C 0.8984(2) 0.07945(8) 0.2663(3) 0.0242(5) Uani 1 1 d . . .
H3 H 0.9590 0.0800 0.3387 0.029 Uiso 1 1 calc R . .
C4 C 0.9028(2) 0.10530(8) 0.1456(3) 0.0259(5) Uani 1 1 d . . .
C5 C 0.7709(2) 0.02124(8) 0.3944(3) 0.0257(5) Uani 1 1 d . . .
C7 C 0.7500 0.0000 0.6442(4) 0.0359(9) Uani 1 2 d S . .
C8 C 0.5990(2) 0.03569(9) 0.1244(3) 0.0347(6) Uani 1 1 d . . .
H8A H 0.6113 0.0095 0.0627 0.052 Uiso 1 1 calc R . .
H8B H 0.5472 0.0573 0.0747 0.052 Uiso 1 1 calc R . .
H8C H 0.5602 0.0264 0.2144 0.052 Uiso 1 1 calc R . .
C9 C 0.9920(2) 0.13936(8) 0.1055(3) 0.0279(6) Uani 1 1 d . . .
C10 C 1.0798(3) 0.15259(9) 0.2041(3) 0.0351(6) Uani 1 1 d . . .
H10 H 1.0845 0.1383 0.2953 0.042 Uiso 1 1 calc R . .
C11 C 1.1600(3) 0.18636(9) 0.1699(4) 0.0410(7) Uani 1 1 d . . .
H11 H 1.2193 0.1949 0.2387 0.049 Uiso 1 1 calc R . .
C12 C 1.1566(3) 0.20790(9) 0.0395(4) 0.0402(8) Uani 1 1 d . . .
C13 C 1.0708(3) 0.19457(11) -0.0585(4) 0.0502(9) Uani 1 1 d . . .
H13 H 1.0668 0.2090 -0.1496 0.060 Uiso 1 1 calc R . .
C14 C 0.9896(3) 0.16038(10) -0.0269(4) 0.0414(7) Uani 1 1 d . . .
H14 H 0.9321 0.1514 -0.0971 0.050 Uiso 1 1 calc R . .
C15 C 1.2413(3) 0.24549(11) 0.0083(5) 0.0574(10) Uani 1 1 d . . .
C16 C 1.3887(4) 0.29638(12) 0.0313(6) 0.0773(15) Uani 1 1 d . . .
H16A H 1.4774 0.2922 0.0266 0.093 Uiso 1 1 calc R . .
H16B H 1.3708 0.3237 0.0878 0.093 Uiso 1 1 calc R . .
C6A C 0.7742(7) 0.0407(2) 0.5455(7) 0.0292(16) Uiso 0.50 1 d P A 1
F1A F 0.6884(5) 0.07178(13) 0.5690(4) 0.0477(9) Uani 0.50 1 d P A 1
F2A F 0.8805(4) 0.05935(16) 0.5780(4) 0.0468(10) Uani 0.50 1 d P A 1
C6B C 0.8098(7) 0.0342(2) 0.5448(7) 0.0320(17) Uiso 0.50 1 d P A 2
F1B F 0.7739(5) 0.07709(12) 0.5750(4) 0.0502(11) Uani 0.50 1 d P A 2
F2B F 0.9315(4) 0.03398(17) 0.5630(4) 0.0477(10) Uani 0.50 1 d P A 2
C17 C 1.3359(6) 0.29920(18) -0.1141(7) 0.109(2) Uani 1 1 d . . .
H17A H 1.3946 0.2889 -0.1875 0.131 Uiso 1 1 calc R . .
H17B H 1.3119 0.3303 -0.1366 0.131 Uiso 1 1 calc R . .
F3 F 0.6447(4) 0.01697(17) 0.6935(5) 0.0485(11) Uani 0.50 1 d P . .
F4 F 0.8181(5) -0.00948(18) 0.7591(5) 0.0516(12) Uani 0.50 1 d P . .
N1 N 1.3292(3) 0.25706(10) 0.0941(6) 0.0642(11) Uani 1 1 d . . .
N2 N 1.2291(3) 0.26962(12) -0.1107(5) 0.0756(11) Uani 1 1 d . . .
S1 S 0.77631(6) 0.09578(2) 0.04002(7) 0.0312(2) Uani 1 1 d . . .
H52 H 1.243(6) 0.249(2) -0.179(6) 0.037(19) Uiso 0.50 1 d P . .
H51 H 1.326(7) 0.253(3) 0.174(7) 0.04(2) Uiso 0.50 1 d P . .

loop_
_atom_site_aniso_label
_atom_site_aniso_U_11
_atom_site_aniso_U_22
_atom_site_aniso_U_33
_atom_site_aniso_U_23
_atom_site_aniso_U_13
_atom_site_aniso_U_12
C1 0.0246(13) 0.0226(12) 0.0348(14) 0.0031(10) 0.0019(11) 0.0014(10)
C2 0.0214(11) 0.0191(11) 0.0295(13) -0.0024(9) 0.0032(10) 0.0011(9)
C3 0.0238(12) 0.0184(11) 0.0306(12) -0.0032(10) 0.0031(10) -0.0002(9)
C4 0.0237(12) 0.0181(11) 0.0359(13) -0.0024(10) 0.0048(11) 0.0037(9)
C5 0.0232(12) 0.0268(12) 0.0271(12) -0.0023(10) 0.0007(10) -0.0025(9)
C7 0.035(2) 0.047(2) 0.0258(18) 0.000 0.000 -0.0083(18)
C8 0.0247(13) 0.0341(14) 0.0452(16) 0.0105(12) -0.0094(12) -0.0033(11)
C9 0.0230(12) 0.0187(11) 0.0421(14) 0.0008(10) 0.0113(11) 0.0039(9)
C10 0.0401(15) 0.0257(13) 0.0395(15) -0.0038(11) 0.0116(13) -0.0069(11)
C11 0.0368(16) 0.0305(14) 0.0558(18) -0.0089(13) 0.0140(14) -0.0086(12)
C12 0.0284(15) 0.0224(13) 0.070(2) 0.0057(13) 0.0191(14) 0.0035(11)
C13 0.0361(16) 0.0439(17) 0.071(2) 0.0331(17) 0.0118(16) 0.0051(14)
C14 0.0258(14) 0.0409(16) 0.0573(19) 0.0199(14) 0.0028(13) 0.0025(12)
C15 0.0410(19) 0.0288(15) 0.102(3) 0.0103(18) 0.035(2) 0.0015(14)
C16 0.045(2) 0.0374(18) 0.150(5) 0.008(2) 0.038(3) -0.0098(16)
F1A 0.062(3) 0.037(2) 0.044(2) -0.0136(16) 0.011(2) 0.004(2)
F2A 0.050(3) 0.056(3) 0.035(2) -0.0074(19) -0.0059(19) -0.031(2)
F1B 0.081(3) 0.031(2) 0.039(2) -0.0114(15) 0.012(2) -0.012(2)
F2B 0.037(2) 0.073(3) 0.0331(19) 0.003(2) -0.0078(17) -0.027(2)
C17 0.131(5) 0.082(3) 0.115(4) 0.018(3) 0.046(4) -0.062(3)
F3 0.044(3) 0.055(3) 0.046(3) -0.007(2) 0.017(2) -0.012(2)
F4 0.059(3) 0.064(3) 0.031(2) 0.009(2) -0.013(2) -0.024(2)
N1 0.0346(16) 0.0281(15) 0.130(4) 0.004(2) 0.021(2) -0.0072(11)
N2 0.072(2) 0.0480(19) 0.107(3) 0.035(2) 0.031(2) -0.0126(17)
S1 0.0272(4) 0.0291(4) 0.0375(4) 0.0107(3) -0.0015(3) -0.0003(3)

loop_
_atom_type_symbol
_atom_type_description
_atom_type_scat_dispersion_real
_atom_type_scat_dispersion_imag
_atom_type_scat_source
C C 0.0033 0.0016 'International Tables Vol C Tables 4.2.6.8 and 6.1.1.4'
H H 0.0000 0.0000 'International Tables Vol C Tables 4.2.6.8 and 6.1.1.4'
N N 0.0061 0.0033 'International Tables Vol C Tables 4.2.6.8 and 6.1.1.4'
F F 0.0171 0.0103 'International Tables Vol C Tables 4.2.6.8 and 6.1.1.4'
S S 0.1246 0.1234 'International Tables Vol C Tables 4.2.6.8 and 6.1.1.4'

loop_
_geom_angle_atom_site_label_1
_geom_angle_atom_site_label_2
_geom_angle_atom_site_label_3
_geom_angle
_geom_angle_site_symmetry_1
_geom_angle_site_symmetry_3
_geom_angle_publ_flag
C2 C1 C8 130.3(2) . . ?
C2 C1 S1 110.45(18) . . ?
C8 C1 S1 119.2(2) . . ?
C1 C2 C3 112.7(2) . . ?
C1 C2 C5 124.7(2) . . ?
C3 C2 C5 122.6(2) . . ?
C4 C3 C2 113.6(2) . . ?
C4 C3 H3 123.2 . . ?
C2 C3 H3 123.2 . . ?
C3 C4 C9 128.9(2) . . ?
C3 C4 S1 110.09(18) . . ?
C9 C4 S1 120.9(2) . . ?
C5 C5 C2 129.78(13) 2_655 . ?
C5 C5 C6B 109.8(3) 2_655 . ?
C2 C5 C6B 120.0(3) . . ?
C5 C5 C6A 111.6(3) 2_655 . ?
C2 C5 C6A 117.9(3) . . ?
F4 C7 F4 74.1(5) 2_655 . ?
F4 C7 F3 107.2(5) 2_655 2_655 ?
F4 C7 F3 107.2(5) . . ?
F3 C7 F3 140.4(5) 2_655 . ?
F4 C7 C6B 125.7(4) 2_655 . ?
F4 C7 C6B 112.4(4) . . ?
F3 C7 C6B 94.8(4) 2_655 . ?
F3 C7 C6B 109.0(4) . . ?
F4 C7 C6B 112.4(4) 2_655 2_655 ?
F4 C7 C6B 125.7(4) . 2_655 ?
F3 C7 C6B 109.0(4) 2_655 2_655 ?
F3 C7 C6B 94.8(4) . 2_655 ?
C6B C7 C6B 105.7(5) . 2_655 ?
F4 C7 C6A 113.8(4) 2_655 . ?
F4 C7 C6A 122.9(3) . . ?
F3 C7 C6A 110.3(3) 2_655 . ?
F3 C7 C6A 93.1(4) . . ?
C6B C7 C6A 104.1(3) 2_655 . ?
F4 C7 C6A 122.9(3) 2_655 2_655 ?
F4 C7 C6A 113.8(4) . 2_655 ?
F3 C7 C6A 93.1(4) 2_655 2_655 ?
F3 C7 C6A 110.3(3) . 2_655 ?
C6B C7 C6A 104.1(3) . 2_655 ?
C6A C7 C6A 107.3(5) . 2_655 ?
C1 C8 H8A 109.5 . . ?
C1 C8 H8B 109.5 . . ?
H8A C8 H8B 109.5 . . ?
C1 C8 H8C 109.5 . . ?
H8A C8 H8C 109.5 . . ?
H8B C8 H8C 109.5 . . ?
C14 C9 C10 118.0(2) . . ?
C14 C9 C4 122.0(3) . . ?
C10 C9 C4 120.0(2) . . ?
C11 C10 C9 120.3(3) . . ?
C11 C10 H10 119.8 . . ?
C9 C10 H10 119.8 . . ?
C12 C11 C10 121.9(3) . . ?
C12 C11 H11 119.1 . . ?
C10 C11 H11 119.1 . . ?
C11 C12 C13 117.9(3) . . ?
C11 C12 C15 120.5(3) . . ?
C13 C12 C15 121.6(3) . . ?
C12 C13 C14 121.2(3) . . ?
C12 C13 H13 119.4 . . ?
C14 C13 H13 119.4 . . ?
C9 C14 C13 120.7(3) . . ?
C9 C14 H14 119.7 . . ?
C13 C14 H14 119.7 . . ?
N1 C15 N2 116.1(3) . . ?
N1 C15 C12 123.3(4) . . ?
N2 C15 C12 120.5(4) . . ?
N1 C16 C17 103.4(4) . . ?
N1 C16 H16A 111.1 . . ?
C17 C16 H16A 111.1 . . ?
N1 C16 H16B 111.1 . . ?
C17 C16 H16B 111.1 . . ?
H16A C16 H16B 109.0 . . ?
F2A C6A F1A 107.2(6) . . ?
F2A C6A C5 112.9(5) . . ?
F1A C6A C5 113.4(5) . . ?
F2A C6A C7 110.3(5) . . ?
F1A C6A C7 109.0(5) . . ?
C5 C6A C7 104.1(4) . . ?
F2B C6B F1B 105.5(6) . . ?
F2B C6B C5 113.3(5) . . ?
F1B C6B C5 110.3(5) . . ?
F2B C6B C7 110.5(5) . . ?
F1B C6B C7 112.1(5) . . ?
C5 C6B C7 105.3(4) . . ?
C16 C17 N2 105.2(4) . . ?
C16 C17 H17A 110.7 . . ?
N2 C17 H17A 110.7 . . ?
C16 C17 H17B 110.7 . . ?
N2 C17 H17B 110.7 . . ?
H17A C17 H17B 108.8 . . ?
F4 F3 C7 72.4(6) 2_655 . ?
F3 F4 C7 74.4(5) 2_655 . ?
F3 F4 F4 127.1(6) 2_655 2_655 ?
C7 F4 F4 53.0(3) . 2_655 ?
C15 N1 C16 107.7(4) . . ?
C15 N1 H51 122(6) . . ?
C16 N1 H51 122(6) . . ?
C15 N2 C17 105.3(4) . . ?
C15 N2 H52 101(4) . . ?
C17 N2 H52 105(4) . . ?
C1 S1 C4 93.13(12) . . ?

loop_
_geom_bond_atom_site_label_1
_geom_bond_atom_site_label_2
_geom_bond_distance
_geom_bond_site_symmetry_2
_geom_bond_publ_flag
C1 C2 1.377(4) . ?
C1 C8 1.494(3) . ?
C1 S1 1.719(3) . ?
C2 C3 1.429(3) . ?
C2 C5 1.463(3) . ?
C3 C4 1.363(4) . ?
C3 H3 0.9500 . ?
C4 C9 1.466(3) . ?
C4 S1 1.732(3) . ?
C5 C5 1.352(5) 2_655 ?
C5 C6B 1.513(7) . ?
C5 C6A 1.520(7) . ?
C7 F4 1.337(6) 2_655 ?
C7 F4 1.337(6) . ?
C7 F3 1.351(5) 2_655 ?
C7 F3 1.351(5) . ?
C7 C6B 1.529(7) . ?
C7 C6B 1.529(7) 2_655 ?
C7 C6A 1.547(7) . ?
C7 C6A 1.547(7) 2_655 ?
C8 H8A 0.9800 . ?
C8 H8B 0.9800 . ?
C8 H8C 0.9800 . ?
C9 C14 1.382(4) . ?
C9 C10 1.392(4) . ?
C10 C11 1.382(4) . ?
C10 H10 0.9500 . ?
C11 C12 1.373(4) . ?
C11 H11 0.9500 . ?
C12 C13 1.374(5) . ?
C12 C15 1.491(4) . ?
C13 C14 1.392(4) . ?
C13 H13 0.9500 . ?
C14 H14 0.9500 . ?
C15 N1 1.304(6) . ?
C15 N2 1.327(5) . ?
C16 N1 1.469(5) . ?
C16 C17 1.474(8) . ?
C16 H16A 0.9900 . ?
C16 H16B 0.9900 . ?
C6A F2A 1.336(8) . ?
C6A F1A 1.347(9) . ?
C6B F2B 1.357(9) . ?
C6B F1B 1.371(8) . ?
C17 N2 1.476(6) . ?
C17 H17A 0.9900 . ?
C17 H17B 0.9900 . ?
F3 F4 0.769(5) 2_655 ?
F4 F3 0.769(5) 2_655 ?
F4 F4 1.610(11) 2_655 ?
N1 H51 0.75(6) . ?
N2 H52 0.91(7) . ?
